data_4322948
loop_
_publ_author_name
'Thomas R\"uther'
'Ulli Englert'
'Ulrich Koelle'

_publ_contact_author
;
     Ulli Englert
     Institut fuer Anorganische Chemie
     RWTH Aachen
     Prof.-Pirlet-Str.1
     52074 Aachen
     Germany
;
_publ_contact_author_email ullrich.englert@ac.rwth-aachen.de
_publ_contact_author_fax '(0241) 8888288'
_publ_contact_author_phone '(0241) 804666'
_publ_section_title
;
 Synthesis and Complexation Properties of the Anions
 (\h5-C5Me5)Ru(PR2O)32- as Ligands
;
_journal_name_full 'Inorganic Chemistry'
_journal_page_first 4265
_journal_page_last 4271
_journal_paper_doi 10.1021/ic971319w
_journal_volume 37
_journal_year 1998
_chemical_compound_source 'see paper'
_chemical_formula_sum 'C149 H159 O13 P9 Ru3 Ti3'
_chemical_formula_weight 2883.60
_chemical_name_common ' compound no. 9'
_space_group_IT_number 205
_symmetry_cell_setting cubic
_symmetry_space_group_name_Hall '-P 2ac 2ab 3'
_symmetry_space_group_name_H-M 'P a -3'
_atom_type_scat_source International_Tables_for_Xray_Crystallography
_audit_creation_date 24-03-98
_audit_creation_method from_MolEN_master_file_using_cif_in
_audit_update_record ' ?'
_cell_angle_alpha 90.00
_cell_angle_beta 90.00
_cell_angle_gamma 90.00
_cell_formula_units_Z 8.00
_cell_length_a 30.83(1)
_cell_length_b 30.83(1)
_cell_length_c 30.83(1)
_cell_measurement_reflns_used 25
_cell_measurement_temperature 258
_cell_measurement_theta_max 12
_cell_measurement_theta_min 8
_cell_volume 29304(16)
_computing_cell_refinement CAD4_(Enraf-Nonius,_1977)
_computing_data_collection CAD4_(Enraf-Nonius,_1977)
_computing_data_reduction PROCESS_MolEN_(Fair,_1990)
_computing_molecular_graphics ORTEP_(Johnson,_1976)
_computing_publication_material CIF_VAX_MolEN_(Fair,_1990)
_computing_structure_refinement LSFM_MolEN_(Fair,_1990)
_computing_structure_solution isotropic_(Zachariasen,_1963)
_diffrn_ambient_temperature 258
_diffrn_measurement_device Enraf_Nonius_CAD4
_diffrn_measurement_method \w
_diffrn_radiation_type Mo-K\a
_diffrn_radiation_wavelength 0.71073
_diffrn_reflns_av_R_equivalents 0.047
_diffrn_reflns_limit_h_max 25
_diffrn_reflns_limit_h_min 0
_diffrn_reflns_limit_k_max 39
_diffrn_reflns_limit_k_min 0
_diffrn_reflns_limit_l_max 39
_diffrn_reflns_limit_l_min 0
_diffrn_reflns_number 14170
_diffrn_reflns_theta_max 27.0
_diffrn_reflns_theta_min 3.0
_diffrn_standards_decay_% -13.6
_diffrn_standards_interval_time 80
_diffrn_standards_number 3
_exptl_absorpt_coefficient_mu 0.601
_exptl_absorpt_correction_T_max 0.011
_exptl_absorpt_correction_T_min 0.008
_exptl_absorpt_correction_type refined_empirical_(Walker_&_Stuart,_1983)
_exptl_crystal_colour 'orange red'
_exptl_crystal_density_diffrn 1.31
_exptl_crystal_density_meas ?
_exptl_crystal_description 'isometric block'
_exptl_crystal_F_000 11920
_exptl_crystal_size_max 0.5
_exptl_crystal_size_mid 0.5
_exptl_crystal_size_min 0.5
_refine_diff_density_max 1.2413
_refine_diff_density_min -0.5735
_refine_ls_extinction_coef 0.34E-08
_refine_ls_extinction_method isotropic_(Zachariasen,_1963)
_refine_ls_goodness_of_fit_obs 1.417
_refine_ls_hydrogen_treatment fixed
_refine_ls_matrix_type full
_refine_ls_number_parameters 532
_refine_ls_number_reflns 4231
_refine_ls_number_restraints 14
_refine_ls_R_factor_obs 0.071
_refine_ls_shift/esd_max 0.016
_refine_ls_structure_factor_coef F
_refine_ls_weighting_details 'w = 4Fo^2^/ (\s^2^(Fo^2^) + 0.0016 Fo^4^)'
_refine_ls_weighting_scheme calc
_refine_ls_wR_factor_obs 0.073
_reflns_number_observed 4231
_reflns_number_total 5376
_reflns_observed_criterion >2.0\s(I)
_cod_data_source_file ic971319w.cif
_cod_data_source_block TR3
_cod_depositor_comments
;
The following automatic conversions were performed:

'_exptl_crystal_density_meas' value 'none' was changed to '?' - the
value is perceived as not measured.

Automatic conversion script
Id: cif_fix_values 3008 2015-01-20 13:52:24Z robertas 

The following automatic conversions were performed:

'_refine_ls_weighting_scheme' value '4Fo^2^/ (\s^2^(Fo^2^) + 0.0016
Fo^4^)' was changed to 'calc'. New tag '_refine_ls_weighting_details'
was created. The value of the new tag was set to 'w = 4Fo^2^/
(\s^2^(Fo^2^) + 0.0016 Fo^4^)'.

Automatic conversion script
Id: cif_fix_values 3143 2015-03-26 13:38:13Z robertas 
;
_cod_original_cell_volume 2930(3)
_cod_database_code 4322948

loop_
_symmetry_equiv_pos_as_xyz
'x, y, z'
'-x+1/2, -y, z+1/2'
'-x, y+1/2, -z+1/2'
'x+1/2, -y+1/2, -z'
'z, x, y'
'z+1/2, -x+1/2, -y'
'-z+1/2, -x, y+1/2'
'-z, x+1/2, -y+1/2'
'y, z, x'
'-y, z+1/2, -x+1/2'
'y+1/2, -z+1/2, -x'
'-y+1/2, -z, x+1/2'
'-x, -y, -z'
'x-1/2, y, -z-1/2'
'x, -y-1/2, z-1/2'
'-x-1/2, y-1/2, z'
'-z, -x, -y'
'-z-1/2, x-1/2, y'
'z-1/2, x, -y-1/2'
'z, -x-1/2, y-1/2'
'-y, -z, -x'
'y, -z-1/2, x-1/2'
'-y-1/2, z-1/2, x'
'y-1/2, z, -x-1/2'

loop_
_atom_site_aniso_label
_atom_site_aniso_U_11
_atom_site_aniso_U_22
_atom_site_aniso_U_33
_atom_site_aniso_U_12
_atom_site_aniso_U_13
_atom_site_aniso_U_23
Ru 0.0288(4) 0.0292(4) 0.0338(4) -0.0011(4) -0.0084(4) -0.0012(4)
Ti 0.0273(9) 0.0290(9) 0.030(1) 0.0006(9) -0.0035(9) -0.0017(9)
P1 0.024(1) 0.031(1) 0.041(2) 0.002(1) -0.005(1) -0.000(1)
P2 0.029(1) 0.025(1) 0.035(1) -0.002(1) -0.004(1) -0.001(1)
P3 0.033(1) 0.032(1) 0.027(1) -0.002(1) -0.005(1) 0.000(1)
O1 0.026(3) 0.023(3) 0.030(4) 0.001(3) 0.001(3) -0.007(3)
O2 0.024(3) 0.0240 0.0240 -0.006(3) -0.0058 -0.0058
O11 0.020(3) 0.038(4) 0.033(4) 0.003(3) -0.004(3) -0.005(3)
O21 0.023(3) 0.021(3) 0.032(4) -0.003(3) -0.007(3) 0.000(3)
O31 0.027(3) 0.024(3) 0.028(3) -0.008(3) -0.008(3) -0.001(3)
C1 0.039(6) 0.054(7) 0.038(6) 0.010(6) -0.018(5) -0.009(6)
C2 0.044(7) 0.051(7) 0.048(7) -0.008(6) -0.014(6) -0.020(6)
C3 0.033(6) 0.09(1) 0.061(8) -0.004(7) -0.016(6) -0.017(8)
C4 0.068(7) 0.039(7) 0.061(7) 0.015(6) -0.043(6) -0.017(6)
C5 0.059(7) 0.042(7) 0.046(6) 0.003(6) -0.035(6) -0.007(6)
C6 0.080(9) 0.057(8) 0.054(7) 0.013(7) -0.026(7) -0.020(7)
C7 0.086(9) 0.076(8) 0.073(9) -0.054(7) 0.002(8) -0.020(7)
C8 0.044(8) 0.13(1) 0.16(1) -0.004(9) -0.019(9) -0.07(1)
C9 0.14(1) 0.07(1) 0.10(1) 0.038(9) -0.094(8) -0.013(8)
C10 0.11(1) 0.10(1) 0.033(7) -0.024(9) -0.007(8) 0.006(8)
C110 0.030(6) 0.029(6) 0.054(7) 0.002(5) -0.000(6) -0.010(6)
C111 0.025(6) 0.10(1) 0.062(8) 0.004(7) -0.008(6) -0.010(8)
C112 0.022(6) 0.13(1) 0.09(1) 0.003(8) 0.014(7) 0.01(1)
C113 0.050(8) 0.09(1) 0.084(9) 0.008(8) 0.020(7) 0.004(9)
C114 0.061(8) 0.061(8) 0.062(8) 0.005(7) 0.020(7) -0.012(7)
C115 0.040(6) 0.040(6) 0.046(7) 0.003(6) 0.004(6) -0.008(6)
C120 0.027(5) 0.027(5) 0.042(6) 0.005(5) 0.001(5) -0.001(5)
C121 0.057(8) 0.043(7) 0.078(9) 0.019(6) -0.011(7) 0.014(7)
C122 0.057(8) 0.067(9) 0.14(1) 0.024(7) -0.014(9) 0.043(9)
C123 0.045(8) 0.051(9) 0.22(2) -0.005(7) -0.01(1) -0.00(1)
C124 0.068(9) 0.052(8) 0.16(1) 0.005(8) -0.03(1) -0.015(9)
C125 0.057(8) 0.030(6) 0.11(1) -0.009(6) 0.002(8) -0.006(7)
C210 0.051(7) 0.025(6) 0.030(5) 0.002(5) 0.001(5) 0.002(5)
C211 0.045(7) 0.026(6) 0.064(7) 0.005(6) 0.017(6) -0.001(6)
C212 0.051(7) 0.040(7) 0.11(1) -0.004(6) 0.036(7) -0.022(7)
C213 0.074(9) 0.056(8) 0.068(8) 0.006(7) 0.024(7) -0.020(7)
C214 0.078(9) 0.037(6) 0.064(8) -0.013(7) -0.005(7) -0.019(6)
C215 0.050(7) 0.034(6) 0.063(7) -0.013(6) 0.008(7) -0.005(6)
C220 0.036(6) 0.026(5) 0.044(6) -0.011(5) 0.002(5) 0.002(5)
C221 0.034(6) 0.035(6) 0.054(7) -0.003(5) 0.004(6) -0.008(6)
C222 0.048(7) 0.049(7) 0.072(8) -0.004(6) 0.015(7) -0.007(7)
C223 0.071(8) 0.050(7) 0.067(8) -0.002(7) 0.034(7) 0.004(7)
C224 0.084(9) 0.055(7) 0.041(7) 0.009(7) 0.025(7) 0.004(6)
C225 0.054(8) 0.050(7) 0.056(7) 0.008(6) -0.002(7) 0.005(6)
C310 0.030(5) 0.035(6) 0.040(6) -0.006(5) 0.012(5) -0.002(5)
C311 0.030(6) 0.058(7) 0.055(7) 0.002(6) -0.004(6) -0.011(7)
C312 0.046(7) 0.065(8) 0.050(7) 0.001(6) 0.003(6) 0.004(7)
C313 0.078(9) 0.051(8) 0.065(8) 0.014(7) 0.025(7) -0.003(7)
C314 0.08(1) 0.09(1) 0.074(9) -0.009(9) 0.006(8) -0.050(7)
C315 0.046(7) 0.089(9) 0.068(8) 0.019(7) 0.001(7) -0.043(7)
C320 0.039(6) 0.049(7) 0.040(6) -0.005(6) -0.018(5) 0.012(6)
C321 0.058(8) 0.080(9) 0.074(9) -0.014(7) -0.002(7) 0.045(7)
C322 0.073(9) 0.12(1) 0.083(9) -0.034(8) -0.005(8) 0.071(8)
C323 0.080(9) 0.087(9) 0.083(9) -0.019(8) -0.024(8) 0.057(7)
C324 0.10(1) 0.057(8) 0.074(9) 0.007(8) -0.022(9) 0.023(7)
C325 0.086(9) 0.050(7) 0.043(7) -0.002(7) -0.006(7) 0.011(6)

loop_
_atom_site_label
_atom_site_fract_x
_atom_site_fract_y
_atom_site_fract_z
_atom_site_U_iso_or_equiv
_atom_site_thermal_displace_type
_atom_site_calc_flag
Ru 0.23197(3) 0.59436(3) 0.00907(3) 0.0306(2) Ueq .
Ti 0.31637(6) 0.63125(6) 0.10463(6) 0.0287(5) Ueq .
P1 0.21980(9) 0.64389(9) 0.06529(9) 0.0321(7) Ueq .
P2 0.26281(8) 0.55310(8) 0.06303(9) 0.0296(7) Ueq .
P3 0.30026(9) 0.62489(9) 0.00228(8) 0.0306(7) Ueq .
O1 0.3340(2) 0.6908(2) 0.1170(2) 0.026(2) Ueq .
O2 0.1219(2) 0.1219 0.1219 0.0240(8) Ueq .
O11 0.2553(2) 0.6429(2) 0.1024(2) 0.030(2) Ueq .
O21 0.3049(2) 0.5719(2) 0.0854(2) 0.025(2) Ueq .
O31 0.3198(2) 0.6469(2) 0.0437(2) 0.026(2) Ueq .
C1 0.2202(3) 0.5453(4) -0.0454(3) 0.044(3) Ueq .
C2 0.1841(4) 0.5419(4) -0.0181(3) 0.047(3) Ueq .
C3 0.1625(4) 0.5803(4) -0.0180(4) 0.062(4) Ueq .
C4 0.1839(4) 0.6098(3) -0.0467(4) 0.056(4) Ueq .
C5 0.2205(4) 0.5881(3) -0.0656(3) 0.049(3) Ueq .
C6 0.2458(4) 0.5052(4) -0.0615(4) 0.064(4) Ueq .
C7 0.1657(4) 0.4995(4) -0.0021(4) 0.078(4) Ueq .
C8 0.1168(4) 0.5862(5) -0.0011(5) 0.111(6) Ueq .
C9 0.1640(5) 0.6506(5) -0.0659(5) 0.106(5) Ueq .
C10 0.2461(5) 0.6020(5) -0.1041(4) 0.080(5) Ueq .
C71 0.498(2) 0.5344(9) 0.4694(9) 0.23(1) Uiso .
C81 0.269(1) 0.2686 0.2686 0.14(3) Uiso .
C82 0.217(1) 0.2170 0.2170 0.11(2) Uiso .
C83 0.212(3) 0.211(2) 0.247(2) 0.07(2) Uiso .
C91 0.159(1) 0.581(1) 0.398(1) 0.046(9) Uiso .
C92 0.169(2) 0.623(2) 0.396(2) 0.10(2) Uiso .
C93 0.246(1) 0.652(1) 0.377(1) 0.08(1) Uiso .
C94 0.227(2) 0.672(2) 0.352(2) 0.13(2) Uiso .
C95 0.229(2) 0.631(2) 0.403(2) 0.14(2) Uiso .
C110 0.1708(3) 0.6392(3) 0.0993(3) 0.038(3) Ueq .
C111 0.1294(3) 0.6482(4) 0.0843(4) 0.061(4) Ueq .
C112 0.0934(4) 0.6438(5) 0.1116(5) 0.082(5) Ueq .
C113 0.0980(4) 0.6333(4) 0.1539(4) 0.073(4) Ueq .
C114 0.1394(4) 0.6269(4) 0.1702(4) 0.061(4) Ueq .
C115 0.1754(3) 0.6288(3) 0.1437(3) 0.042(3) Ueq .
C120 0.2159(3) 0.7022(3) 0.0557(3) 0.032(3) Ueq .
C121 0.1899(4) 0.7190(4) 0.0237(4) 0.059(4) Ueq .
C122 0.1860(4) 0.7654(4) 0.0193(5) 0.088(5) Ueq .
C123 0.2065(4) 0.7934(4) 0.0474(6) 0.107(6) Ueq .
C124 0.2321(4) 0.7751(4) 0.0795(5) 0.092(5) Ueq .
C125 0.2365(4) 0.7297(4) 0.0843(5) 0.067(4) Ueq .
C210 0.2811(3) 0.4981(3) 0.0490(3) 0.035(3) Ueq .
C211 0.3233(3) 0.4920(3) 0.0331(4) 0.045(3) Ueq .
C212 0.3383(4) 0.4515(4) 0.0227(4) 0.067(4) Ueq .
C213 0.3119(4) 0.4163(4) 0.0254(4) 0.066(4) Ueq .
C214 0.2708(4) 0.4208(4) 0.0406(4) 0.060(4) Ueq .
C215 0.2546(4) 0.4623(3) 0.0523(4) 0.049(3) Ueq .
C220 0.2267(3) 0.5388(3) 0.1075(3) 0.035(3) Ueq .
C221 0.1813(3) 0.5366(3) 0.1025(3) 0.041(3) Ueq .
C222 0.1551(4) 0.5225(4) 0.1358(4) 0.057(4) Ueq .
C223 0.1727(4) 0.5103(4) 0.1743(4) 0.062(4) Ueq .
C224 0.2173(4) 0.5134(4) 0.1815(4) 0.060(4) Ueq .
C225 0.2442(4) 0.5265(4) 0.1475(4) 0.053(4) Ueq .
C310 0.3450(3) 0.5907(3) -0.0153(3) 0.035(3) Ueq .
C311 0.3855(3) 0.5942(4) 0.0046(4) 0.048(3) Ueq .
C312 0.4209(4) 0.5690(4) -0.0099(4) 0.054(4) Ueq .
C313 0.4155(4) 0.5401(4) -0.0435(4) 0.065(4) Ueq .
C314 0.3744(5) 0.5364(4) -0.0633(4) 0.083(5) Ueq .
C315 0.3403(4) 0.5610(4) -0.0497(4) 0.068(4) Ueq .
C320 0.3048(3) 0.6676(3) -0.0388(3) 0.043(3) Ueq .
C321 0.3418(4) 0.6764(4) -0.0602(4) 0.071(4) Ueq .
C322 0.3422(4) 0.7109(5) -0.0914(4) 0.092(5) Ueq .
C323 0.3059(4) 0.7338(4) -0.1005(4) 0.083(5) Ueq .
C324 0.2688(5) 0.7261(4) -0.0779(4) 0.078(5) Ueq .
C325 0.2689(4) 0.6932(4) -0.0480(4) 0.059(4) Ueq .
H2 0.1035 0.1035 0.1035 0.0127 Uiso calc
H6b 0.2362 0.4954 -0.0901 0.0809 Uiso calc
H6a 0.2412 0.4803 -0.0407 0.0809 Uiso calc
H6c 0.2775 0.5104 -0.0624 0.0809 Uiso calc
H7a 0.1422 0.5034 0.0180 0.1084 Uiso calc
H7b 0.1578 0.4805 -0.0259 0.1084 Uiso calc
H7c 0.1897 0.4827 0.0149 0.1084 Uiso calc
H8a 0.1089 0.6188 -0.0056 0.1674 Uiso calc
H8b 0.0975 0.5699 -0.0187 0.1674 Uiso calc
H8c 0.1157 0.5805 0.0287 0.1674 Uiso calc
H9a 0.1829 0.6656 -0.0853 0.1266 Uiso calc
H9b 0.1363 0.6430 -0.0818 0.1266 Uiso calc
H9c 0.1548 0.6706 -0.0420 0.1266 Uiso calc
H10a 0.2689 0.5811 -0.1108 0.1005 Uiso calc
H10b 0.2279 0.6063 -0.1302 0.1005 Uiso calc
H10c 0.2603 0.6306 -0.0978 0.1005 Uiso calc
H111 0.1247 0.6570 0.0528 0.0848 Uiso calc
H112 0.0632 0.6487 0.0992 0.1104 Uiso calc
H113 0.0724 0.6285 0.1738 0.0926 Uiso calc
H114 0.1424 0.6205 0.2017 0.0901 Uiso calc
H115 0.2049 0.6226 0.1550 0.0543 Uiso calc
H121 0.1742 0.6988 0.0031 0.0744 Uiso calc
H122 0.1671 0.7771 -0.0027 0.1246 Uiso calc
H123 0.2071 0.8244 0.0447 0.1551 Uiso calc
H124 0.2502 0.7944 0.1007 0.1367 Uiso calc
H125 0.2549 0.7173 0.1069 0.0845 Uiso calc
H211 0.3425 0.5177 0.0297 0.0592 Uiso calc
H212 0.3679 0.4479 0.0125 0.0807 Uiso calc
H213 0.3226 0.3880 0.0170 0.0913 Uiso calc
H214 0.2509 0.3964 0.0422 0.0819 Uiso calc
H215 0.2247 0.4667 0.0632 0.0696 Uiso calc
H221 0.1679 0.5454 0.0756 0.0585 Uiso calc
H222 0.1221 0.5231 0.1323 0.0748 Uiso calc
H223 0.1530 0.4976 0.1962 0.0828 Uiso calc
H224 0.2295 0.5056 0.2114 0.0814 Uiso calc
H225 0.2762 0.5266 0.1515 0.0716 Uiso calc
H311 0.3890 0.6150 0.0297 0.0732 Uiso calc
H312 0.4496 0.5737 0.0040 0.0725 Uiso calc
H313 0.4411 0.5209 -0.0528 0.0914 Uiso calc
H314 0.3708 0.5160 -0.0882 0.1054 Uiso calc
H315 0.3125 0.5601 -0.0653 0.0964 Uiso calc
H321 0.3673 0.6575 -0.0565 0.0905 Uiso calc
H322 0.3705 0.7160 -0.1081 0.1212 Uiso calc
H323 0.3078 0.7547 -0.1248 0.0995 Uiso calc
H324 0.2428 0.7444 -0.0826 0.1016 Uiso calc
H325 0.2413 0.6887 -0.0309 0.0776 Uiso calc

loop_
_geom_angle_atom_site_label_1
_geom_angle_atom_site_label_2
_geom_angle_atom_site_label_3
_geom_angle
_geom_angle_publ_flag
P1 Ru P2 83.8(1) ?
P1 Ru P3 87.0(1) ?
P1 Ru C1 161.7(3) ?
P1 Ru C2 127.9(3) ?
P1 Ru C3 103.8(3) ?
P1 Ru C4 108.2(3) ?
P1 Ru C5 139.4(3) ?
P2 Ru P3 85.1(1) ?
P2 Ru C1 103.3(3) ?
P2 Ru C2 97.9(3) ?
P2 Ru C3 122.3(3) ?
P2 Ru C4 156.0(3) ?
P2 Ru C5 136.9(3) ?
P3 Ru C1 110.3(3) ?
P3 Ru C2 145.2(3) ?
P3 Ru C3 151.1(3) ?
P3 Ru C4 115.5(3) ?
P3 Ru C5 94.7(3) ?
C1 Ru C2 35.1(4) ?
C1 Ru C3 58.1(4) ?
C1 Ru C4 59.4(4) ?
C1 Ru C5 36.8(4) ?
C2 Ru C3 33.7(4) ?
C2 Ru C4 58.3(4) ?
C2 Ru C5 59.8(4) ?
C3 Ru C4 35.7(4) ?
C3 Ru C5 59.6(4) ?
C4 Ru C5 35.9(4) ?
Ti Ti Ti 60.00(6) ?
Ti Ti O1 39.0(2) ?
Ti Ti O1 87.0(2) ?
Ti Ti O2 40.57(5) ?
Ti Ti O11 134.3(2) ?
Ti Ti O21 136.5(2) ?
Ti Ti O31 94.9(2) ?
Ti Ti O1 87.1(2) ?
Ti Ti O1 39.0(2) ?
Ti Ti O2 40.57(7) ?
Ti Ti O11 127.0(2) ?
Ti Ti O21 95.0(2) ?
Ti Ti O31 144.5(2) ?
O1 Ti O1 93.1(3) ?
O1 Ti O2 79.5(2) ?
O1 Ti O11 96.0(3) ?
O1 Ti O21 171.7(3) ?
O1 Ti O31 86.6(3) ?
O1 Ti O2 79.5(2) ?
O1 Ti O11 88.0(3) ?
O1 Ti O21 93.6(3) ?
O1 Ti O31 176.4(3) ?
O2 Ti O11 166.5(2) ?
O2 Ti O21 96.7(2) ?
O2 Ti O31 104.0(2) ?
O11 Ti O21 89.2(3) ?
O11 Ti O31 88.4(3) ?
O21 Ti O31 87.1(3) ?
Ru P1 O11 114.3(3) ?
Ru P1 C110 120.1(3) ?
Ru P1 C120 122.2(3) ?
O11 P1 C110 98.8(4) ?
O11 P1 C120 100.5(4) ?
C110 P1 C120 96.6(4) ?
Ru P2 O21 116.9(3) ?
Ru P2 C210 117.8(3) ?
Ru P2 C220 115.2(3) ?
O21 P2 C210 101.0(4) ?
O21 P2 C220 105.2(4) ?
C210 P2 C220 98.1(4) ?
Ru P3 O31 116.8(3) ?
Ru P3 C310 118.8(3) ?
Ru P3 C320 115.1(3) ?
O31 P3 C310 101.7(4) ?
O31 P3 C320 102.9(4) ?
C310 P3 C320 98.8(5) ?
Ti O1 Ti 102.0(3) ?
Ti O2 Ti 98.9(1) ?
Ti O2 Ti 98.9(2) ?
Ti O2 H2 118.71 ?
Ti O2 Ti 98.85(8) ?
Ti O2 H2 118.71 ?
Ti O2 H2 118.71 ?
Ti O11 P1 135.0(4) ?
Ti O21 P2 128.7(4) ?
Ti O31 P3 131.3(4) ?
Ru C1 C2 74.5(6) ?
Ru C1 C5 73.4(6) ?
Ru C1 C6 133.1(7) ?
C2 C1 C5 109.1(9) ?
C2 C1 C6 1221(1) ?
C5 C1 C6 125.5(9) ?
Ru C2 C1 70.3(6) ?
Ru C2 C3 72.9(7) ?
Ru C2 C7 136.0(8) ?
C1 C2 C3 109.(1) ?
C1 C2 C7 124(1) ?
C3 C2 C7 125(1) ?
Ru C3 C2 73.4(7) ?
Ru C3 C4 71.4(6) ?
Ru C3 C8 135.1(9) ?
C2 C3 C4 109.(1) ?
C2 C3 C8 124(1) ?
C4 C3 C8 125(1) ?
Ru C4 C3 72.9(6) ?
Ru C4 C5 72.8(6) ?
Ru C4 C9 135.7(8) ?
C3 C4 C5 1081(1) ?
C3 C4 C9 126(1) ?
C5 C4 C9 123(1) ?
Ru C5 C1 69.8(6) ?
Ru C5 C4 71.3(6) ?
Ru C5 C10 132.9(8) ?
C1 C5 C4 104.0(9) ?
C1 C5 C10 127(1) ?
C4 C5 C10 128(1) ?
C1 C6 H6b 112.45 ?
C1 C6 H6a 109.24 ?
C1 C6 H6c 112.52 ?
H6b C6 H6a 107.14 ?
H6b C6 H6c 108.99 ?
H6a C6 H6c 106.17 ?
C2 C7 H7a 112.65 ?
C2 C7 H7b 111.82 ?
C2 C7 H7c 109.03 ?
H7a C7 H7b 112.03 ?
H7a C7 H7c 105.69 ?
H7b C7 H7c 105.11 ?
C3 C8 H8a 106.47 ?
C3 C8 H8b 108.69 ?
C3 C8 H8c 110.35 ?
H8a C8 H8b 106.77 ?
H8a C8 H8c 107.78 ?
H8b C8 H8c 116.30 ?
C4 C9 H9a 113.37 ?
C4 C9 H9b 109.60 ?
C4 C9 H9c 109.70 ?
H9a C9 H9b 108.85 ?
H9a C9 H9c 109.71 ?
H9b C9 H9c 105.30 ?
C5 C10 H10a 111.28 ?
C5 C10 H10b 112.56 ?
C5 C10 H10c 109.33 ?
H10a C10 H10b 108.86 ?
H10a C10 H10c 107.85 ?
H10b C10 H10c 106.75 ?
C71 C71 C71 120(3) ?
C83 C82 C83 108(7) ?
C83 C82 C83 108(6) ?
C83 C82 C83 108(7) ?
C82 C83 C83 36(4) ?
C82 C83 C83 36(4) ?
C83 C83 C83 60(5) ?
C94 C93 C95 123(6) ?
P1 C110 C111 123.2(8) ?
P1 C110 C115 119.2(7) ?
C111 C110 C115 117.(1) ?
C110 C111 C112 121(1) ?
C110 C111 H111 120.17 ?
C112 C111 H111 119.19 ?
C111 C112 C113 122(1) ?
C111 C112 H112 118.83 ?
C113 C112 H112 119.63 ?
C112 C113 C114 119(1) ?
C112 C113 H113 122.82 ?
C114 C113 H113 118.39 ?
C113 C114 C115 121(1) ?
C113 C114 H114 117.95 ?
C115 C114 H114 120.81 ?
C110 C115 C114 120.(1) ?
C110 C115 H115 118.22 ?
C114 C115 H115 121.47 ?
P1 C120 C121 121.8(8) ?
P1 C120 C125 118.1(8) ?
C121 C120 C125 1191(1) ?
C120 C121 C122 119(1) ?
C120 C121 H121 119.91 ?
C122 C121 H121 120.67 ?
C121 C122 C123 122(1) ?
C121 C122 H122 119.30 ?
C123 C122 H122 119.00 ?
C122 C123 C124 117(1) ?
C122 C123 H123 125.17 ?
C124 C123 H123 117.39 ?
C123 C124 C125 122(1) ?
C123 C124 H124 121.19 ?
C125 C124 H124 116.45 ?
C120 C125 C124 120(1) ?
C120 C125 H125 118.89 ?
C124 C125 H125 121.28 ?
P2 C210 C211 119.4(7) ?
P2 C210 C215 122.7(8) ?
C211 C210 C215 117.9(9) ?
C210 C211 C212 121.(1) ?
C210 C211 H211 118.79 ?
C212 C211 H211 120.00 ?
C211 C212 C213 121(1) ?
C211 C212 H212 119.72 ?
C213 C212 H212 119.62 ?
C212 C213 C214 120(1) ?
C212 C213 H213 120.08 ?
C214 C213 H213 119.94 ?
C213 C214 C215 121(1) ?
C213 C214 H214 121.77 ?
C215 C214 H214 117.63 ?
C210 C215 C214 120(1) ?
C210 C215 H215 117.89 ?
C214 C215 H215 122.45 ?
P2 C220 C221 122.5(8) ?
P2 C220 C225 119.5(8) ?
C221 C220 C225 117.9(9) ?
C220 C221 C222 121.(1) ?
C220 C221 H221 120.29 ?
C222 C221 H221 118.56 ?
C221 C222 C223 120(1) ?
C221 C222 H222 119.99 ?
C223 C222 H222 119.65 ?
C222 C223 C224 121(1) ?
C222 C223 H223 117.49 ?
C224 C223 H223 121.42 ?
C223 C224 C225 119(1) ?
C223 C224 H224 119.40 ?
C225 C224 H224 121.69 ?
C220 C225 C224 121(1) ?
C220 C225 H225 119.58 ?
C224 C225 H225 119.70 ?
P3 C310 C311 120.2(8) ?
P3 C310 C315 121.5(8) ?
C311 C310 C315 118.3(9) ?
C310 C311 C312 121(1) ?
C310 C311 H311 118.91 ?
C312 C311 H311 120.45 ?
C311 C312 C313 120(1) ?
C311 C312 H312 118.09 ?
C313 C312 H312 121.84 ?
C312 C313 C314 119(1) ?
C312 C313 H313 119.28 ?
C314 C313 H313 121.56 ?
C313 C314 C315 121(1) ?
C313 C314 H314 118.87 ?
C315 C314 H314 120.10 ?
C310 C315 C314 121(1) ?
C310 C315 H315 118.41 ?
C314 C315 H315 120.44 ?
P3 C320 C321 123.2(9) ?
P3 C320 C325 119.2(8) ?
C321 C320 C325 118(1) ?
C320 C321 C322 119(1) ?
C320 C321 H321 120.05 ?
C322 C321 H321 120.64 ?
C321 C322 C323 121(1) ?
C321 C322 H322 117.27 ?
C323 C322 H322 121.28 ?
C322 C323 C324 120(1) ?
C322 C323 H323 116.71 ?
C324 C323 H323 123.27 ?
C323 C324 C325 118(1) ?
C323 C324 H324 120.46 ?
C325 C324 H324 121.46 ?
C320 C325 C324 124(1) ?
C320 C325 H325 119.21 ?
C324 C325 H325 116.79 ?

loop_
_geom_bond_atom_site_label_1
_geom_bond_atom_site_label_2
_geom_bond_distance
_geom_bond_publ_flag
Ru P1 2.340(3) ?
Ru P2 2.300(3) ?
Ru P3 2.315(3) ?
Ru C1 2.29(1) ?
Ru C2 2.34(1) ?
Ru C3 2.34(1) ?
Ru C4 2.32(1) ?
Ru C5 2.34(1) ?
Ti Ti 3.035(2) ?
Ti Ti 3.035(2) ?
Ti O1 1.951(6) ?
Ti O1 1.954(6) ?
Ti O2 1.998(6) ?
Ti O2 1.998(2) ?
Ti O2 1.998(2) ?
Ti O11 1.918(6) ?
Ti O21 1.955(6) ?
Ti O31 1.942(6) ?
P1 O11 1.584(7) ?
P1 C110 1.84(1) ?
P1 C120 1.83(1) ?
P2 O21 1.580(6) ?
P2 C210 1.84(1) ?
P2 C220 1.82(1) ?
P3 O31 1.567(6) ?
P3 C310 1.82(1) ?
P3 C320 1.83(1) ?
O2 H2 0.9806 ?
O2 H2 0.9806 ?
O2 H2 0.9806 ?
C1 C2 1.40(1) ?
C1 C5 1.46(2) ?
C1 C6 1.55(2) ?
C2 C3 1.36(2) ?
C2 C7 1.51(2) ?
C3 C4 1.43(2) ?
C3 C8 1.52(2) ?
C4 C5 1.43(2) ?
C4 C9 1.52(2) ?
C5 C10 1.49(2) ?
C6 H6b 0.9767 ?
C6 H6a 1.0124 ?
C6 H6c 0.9893 ?
C7 H7a 0.9612 ?
C7 H7b 0.9690 ?
C7 H7c 1.0460 ?
C8 H8a 1.0440 ?
C8 H8b 0.9487 ?
C8 H8c 0.9355 ?
C9 H9a 0.9556 ?
C9 H9b 1.0118 ?
C9 H9c 1.0015 ?
C10 H10a 0.9768 ?
C10 H10b 0.9909 ?
C10 H10c 1.0034 ?
C71 C71 1.42(6) ?
C71 C71 1.42(6) ?
C82 C83 0.97(7) ?
C82 C83 0.97(8) ?
C82 C83 0.97(7) ?
C83 C83 1.6(1) ?
C83 C83 1.6(1) ?
C91 C92 1.35(6) ?
C93 C94 1.17(7) ?
C93 C95 1.13(7) ?
C110 C111 1.39(1) ?
C110 C115 1.41(1) ?
C111 C112 1.40(2) ?
C111 H111 1.0166 ?
C112 C113 1.35(2) ?
C112 H112 1.0189 ?
C113 C114 1.39(2) ?
C113 H113 1.0109 ?
C114 C115 1.38(2) ?
C114 H114 0.9934 ?
C115 H115 0.9936 ?
C120 C121 1.37(2) ?
C120 C125 1.38(2) ?
C121 C122 1.44(2) ?
C121 H121 1.0127 ?
C122 C123 1.38(2) ?
C122 H122 0.9628 ?
C123 C124 1.39(2) ?
C123 H123 0.9595 ?
C124 C125 1.41(2) ?
C124 H124 1.0452 ?
C125 H125 0.9753 ?
C210 C211 1.40(1) ?
C210 C215 1.38(1) ?
C211 C212 1.37(2) ?
C211 H211 0.9970 ?
C212 C213 1.36(2) ?
C212 H212 0.9691 ?
C213 C214 1.36(2) ?
C213 H213 0.9675 ?
C214 C215 1.42(2) ?
C214 H214 0.9724 ?
C215 H215 0.9900 ?
C220 C221 1.41(1) ?
C220 C225 1.40(2) ?
C221 C222 1.38(2) ?
C221 H221 0.9654 ?
C222 C223 1.36(2) ?
C222 H222 1.0221 ?
C223 C224 1.40(2) ?
C223 H223 0.9911 ?
C224 C225 1.40(2) ?
C224 H224 1.0224 ?
C225 H225 0.9929 ?
C310 C311 1.39(1) ?
C310 C315 1.41(2) ?
C311 C312 1.41(2) ?
C311 H311 1.0110 ?
C312 C313 1.38(2) ?
C312 H312 0.9938 ?
C313 C314 1.41(2) ?
C313 H313 1.0261 ?
C314 C315 1.36(2) ?
C314 H314 0.9982 ?
C315 H315 0.9841 ?
C320 C321 1.34(2) ?
C320 C325 1.39(2) ?
C321 C322 1.43(2) ?
C321 H321 0.9857 ?
C322 C323 1.35(2) ?
C322 H322 1.0266 ?
C323 C324 1.36(2) ?
C323 H323 0.9910 ?
C324 C325 1.37(2) ?
C324 H324 0.9890 ?
C325 H325 1.0072 ?
